data_1523919
loop_
_publ_author_name
'Jeitschko, W.'
'Sleight, A.W.'

_publ_section_title
;
 The rhenium-oxygen system at high pressure: Structure and
 characterization of a new rhenium oxide
;
_journal_name_full 'Journal of Solid State Chemistry'
_journal_page_first 324
_journal_page_last 330
_journal_volume 4
_journal_year 1972
_chemical_formula_sum 'O3 Re1.13'
_chemical_name_systematic 'Re1.16 O3'
_space_group_IT_number 182
_symmetry_space_group_name_Hall 'P 6c 2c'
_symmetry_space_group_name_H-M 'P 63 2 2'
_cell_angle_alpha 90
_cell_angle_beta 90
_cell_angle_gamma 120
_cell_formula_units_Z 2
_cell_length_a 4.835
_cell_length_b 4.835
_cell_length_c 4.535
_cell_volume 91.812
_citation_journal_id_ASTM JSSCBI
_cod_data_source_file Jeitschko_JSSCBI_1972_340.cif
_cod_data_source_block O3Re1.13
_cod_original_cell_volume 91.8123
_cod_database_code 1523919

loop_
_symmetry_equiv_pos_as_xyz
x,y,z
x-y,x,z+1/2
-y,x-y,z
-x,-y,z+1/2
-x+y,-x,z
y,-x+y,z+1/2
-y,-x,-z+1/2
x-y,-y,-z
x,x-y,-z+1/2
y,x,-z
-x+y,y,-z+1/2
-x,-x+y,-z

loop_
_atom_site_label
_atom_site_type_symbol
_atom_site_fract_x
_atom_site_fract_y
_atom_site_fract_z
_atom_site_occupancy
_atom_site_U_iso_or_equiv
Re1 Re 0.3333 0.6667 0.75 1 0.0
Re2 Re 0 0 0.25 0.13 0.0
O1 O 0.359 0 0 1 0.0
